data_7242082
loop_
_publ_author_name
'Xue, Yun-Shan'
'Zhang, Chen'
'Lv, Jun Qing'
'Chen, Ning-Ning'
'Wang, Jun'
'Chen, Xuan-Rong'
'Fan, Liming'

_publ_section_title
;
 Luminescence sensing and photocatalytic activities of four Zn(ii)/Co(ii)
 coordination polymers based on a pyridinephenyl bifunctional ligand
;
_journal_issue 6
_journal_name_full CrystEngComm
_journal_page_first 1497
_journal_page_last 1506
_journal_paper_doi 10.1039/D0CE01812K
_journal_volume 23
_journal_year 2021
_chemical_formula_moiety 'C34 H27 Co N5 O7'
_chemical_formula_sum 'C34 H27 Co N5 O7'
_chemical_formula_weight 676.54
_space_group_crystal_system monoclinic
_space_group_IT_number 14
_space_group_name_Hall '-P 2ybc'
_space_group_name_H-M_alt 'P 1 21/c 1'
_atom_sites_solution_hydrogens mixed
_audit_creation_method SHELXL-2014
_audit_update_record
;
2020-03-21 deposited with the CCDC.	2021-01-12 downloaded from the CCDC.
;
_cell_angle_alpha 90
_cell_angle_beta 92.819(16)
_cell_angle_gamma 90
_cell_formula_units_Z 4
_cell_length_a 16.564(7)
_cell_length_b 17.185(7)
_cell_length_c 10.620(5)
_cell_measurement_reflns_used 9837
_cell_measurement_temperature 293(2)
_cell_measurement_theta_max 27.56
_cell_measurement_theta_min 2.73
_cell_volume 3019(2)
_computing_structure_refinement 'SHELXL-2014 (Sheldrick, 2014)'
_diffrn_ambient_temperature 293(2)
_diffrn_measured_fraction_theta_full 0.996
_diffrn_measured_fraction_theta_max 0.996
_diffrn_measurement_device_type 'Bruker APEX-II CCD'
_diffrn_measurement_method '\f and \w scans'
_diffrn_radiation_type MoK\a
_diffrn_radiation_wavelength 0.71073
_diffrn_reflns_av_R_equivalents 0.0286
_diffrn_reflns_av_unetI/netI 0.0162
_diffrn_reflns_Laue_measured_fraction_full 0.996
_diffrn_reflns_Laue_measured_fraction_max 0.996
_diffrn_reflns_limit_h_max 20
_diffrn_reflns_limit_h_min -20
_diffrn_reflns_limit_k_max 21
_diffrn_reflns_limit_k_min -21
_diffrn_reflns_limit_l_max 13
_diffrn_reflns_limit_l_min -13
_diffrn_reflns_number 55304
_diffrn_reflns_point_group_measured_fraction_full 0.996
_diffrn_reflns_point_group_measured_fraction_max 0.996
_diffrn_reflns_theta_full 25.242
_diffrn_reflns_theta_max 25.998
_diffrn_reflns_theta_min 2.733
_exptl_absorpt_coefficient_mu 0.628
_exptl_absorpt_correction_T_max 0.921
_exptl_absorpt_correction_T_min 0.819
_exptl_absorpt_correction_type multi-scan
_exptl_absorpt_process_details SADABS
_exptl_crystal_colour red
_exptl_crystal_density_diffrn 1.488
_exptl_crystal_description block
_exptl_crystal_F_000 1396
_exptl_crystal_size_max 0.210
_exptl_crystal_size_mid 0.200
_exptl_crystal_size_min 0.170
_refine_diff_density_max 1.213
_refine_diff_density_min -0.619
_refine_diff_density_rms 0.057
_refine_ls_extinction_method none
_refine_ls_goodness_of_fit_ref 0.977
_refine_ls_hydrogen_treatment constr
_refine_ls_matrix_type full
_refine_ls_number_parameters 425
_refine_ls_number_reflns 5909
_refine_ls_number_restraints 0
_refine_ls_restrained_S_all 0.977
_refine_ls_R_factor_all 0.0514
_refine_ls_R_factor_gt 0.0458
_refine_ls_shift/su_max 0.001
_refine_ls_shift/su_mean 0.000
_refine_ls_structure_factor_coef Fsqd
_refine_ls_weighting_details 'w=1/[\s^2^(Fo^2^)+(0.0690P)^2^+4.2282P] where P=(Fo^2^+2Fc^2^)/3'
_refine_ls_weighting_scheme calc
_refine_ls_wR_factor_gt 0.1269
_refine_ls_wR_factor_ref 0.1302
_reflns_Friedel_coverage 0.000
_reflns_number_gt 5331
_reflns_number_total 5909
_reflns_threshold_expression 'I > 2\s(I)'
_cod_data_source_file d0ce01812k2.cif
_cod_data_source_block 1_CCDC1
_cod_depositor_comments 'Adding full bibliography for 7242081--7242084.cif.'
_cod_original_sg_symbol_H-M 'P 21/c'
_cod_database_code 7242082
_shelx_space_group_comment
;
The symmetry employed for this shelxl refinement is uniquely defined
by the following loop, which should always be used as a source of
symmetry information in preference to the above space-group names.
They are only intended as comments.
;
_shelx_estimated_absorpt_t_min 0.879
_shelx_estimated_absorpt_t_max 0.901
_shelxl_version_number 2014-3

loop_
_space_group_symop_operation_xyz
'x, y, z'
'-x, y+1/2, -z+1/2'
'-x, -y, -z'
'x, -y-1/2, z-1/2'

loop_
_atom_site_label
_atom_site_type_symbol
_atom_site_fract_x
_atom_site_fract_y
_atom_site_fract_z
_atom_site_U_iso_or_equiv
_atom_site_adp_type
_atom_site_occupancy
_atom_site_site_symmetry_order
_atom_site_calc_flag
_atom_site_refinement_flags_posn
_atom_site_refinement_flags_adp
_atom_site_refinement_flags_occupancy
_atom_site_disorder_assembly
_atom_site_disorder_group
C1 C 0.59403(18) 0.72728(19) 0.0635(3) 0.0443(7) Uani 1 1 d . . . . .
H1 H 0.5706 0.6980 -0.0022 0.053 Uiso 1 1 calc R U . . .
C2 C 0.67814(19) 0.77129(19) 0.2030(3) 0.0493(7) Uani 1 1 d . . . . .
H2 H 0.7253 0.7784 0.2529 0.059 Uiso 1 1 calc R U . . .
C3 C 0.6107(2) 0.81354(19) 0.2108(3) 0.0537(8) Uani 1 1 d . . . . .
H3 H 0.6022 0.8541 0.2665 0.064 Uiso 1 1 calc R U . . .
C4 C 0.4757(2) 0.8148(3) 0.0890(4) 0.0676(11) Uani 1 1 d . . . . .
H4A H 0.4546 0.7893 0.0129 0.081 Uiso 1 1 calc R U . . .
H4B H 0.4793 0.8701 0.0711 0.081 Uiso 1 1 calc R U . . .
C5 C 0.4173(2) 0.8029(2) 0.1913(3) 0.0539(8) Uani 1 1 d . . . . .
C6 C 0.3790(2) 0.7324(2) 0.2068(3) 0.0554(8) Uani 1 1 d . . . . .
H6 H 0.3926 0.6903 0.1571 0.066 Uiso 1 1 calc R U . . .
C7 C 0.3212(2) 0.72341(18) 0.2944(3) 0.0503(7) Uani 1 1 d . . . . .
H7 H 0.2960 0.6754 0.3019 0.060 Uiso 1 1 calc R U . . .
C8 C 0.29974(17) 0.78411(16) 0.3716(3) 0.0427(6) Uani 1 1 d . . . . .
C9 C 0.3404(2) 0.8536(2) 0.3581(4) 0.0679(11) Uani 1 1 d . . . . .
H9 H 0.3290 0.8952 0.4103 0.081 Uiso 1 1 calc R U . . .
C10 C 0.3974(3) 0.8627(2) 0.2692(5) 0.0739(12) Uani 1 1 d . . . . .
H10 H 0.4230 0.9106 0.2618 0.089 Uiso 1 1 calc R U . . .
C11 C 0.23549(16) 0.77582(17) 0.4628(3) 0.0416(6) Uani 1 1 d . . . . .
C12 C 0.21644(18) 0.70399(18) 0.5136(3) 0.0507(8) Uani 1 1 d . . . . .
H12 H 0.2434 0.6597 0.4878 0.061 Uiso 1 1 calc R U . . .
C13 C 0.15810(19) 0.6971(2) 0.6021(4) 0.0561(8) Uani 1 1 d . . . . .
H13 H 0.1469 0.6485 0.6355 0.067 Uiso 1 1 calc R U . . .
C14 C 0.11652(17) 0.7616(2) 0.6409(3) 0.0502(8) Uani 1 1 d . . . . .
C15 C 0.13465(18) 0.8329(2) 0.5903(3) 0.0528(8) Uani 1 1 d . . . . .
H15 H 0.1073 0.8769 0.6159 0.063 Uiso 1 1 calc R U . . .
C16 C 0.19252(18) 0.84020(18) 0.5024(3) 0.0474(7) Uani 1 1 d . . . . .
H16 H 0.2031 0.8890 0.4690 0.057 Uiso 1 1 calc R U . . .
C17 C 0.05257(18) 0.7542(3) 0.7361(3) 0.0618(9) Uani 1 1 d . . . . .
H17A H 0.0593 0.7051 0.7806 0.074 Uiso 1 1 calc R U . . .
H17B H 0.0589 0.7958 0.7975 0.074 Uiso 1 1 calc R U . . .
C18 C -0.08625(17) 0.81144(19) 0.6922(3) 0.0425(6) Uani 1 1 d . . . . .
H18 H -0.0807 0.8523 0.7493 0.051 Uiso 1 1 calc R U . . .
C19 C -0.0591(2) 0.7086(2) 0.5848(4) 0.0606(9) Uani 1 1 d . . . . .
H19 H -0.0334 0.6654 0.5525 0.073 Uiso 1 1 calc R U . . .
C20 C -0.13373(19) 0.73462(19) 0.5510(4) 0.0545(8) Uani 1 1 d . . . . .
H20 H -0.1686 0.7119 0.4904 0.065 Uiso 1 1 calc R U . . .
C21 C 0.69134(15) 0.56137(16) 0.3178(2) 0.0334(5) Uani 1 1 d . . . . .
C22 C 0.70436(15) 0.53661(15) 0.4538(2) 0.0310(5) Uani 1 1 d . . . . .
C23 C 0.64022(15) 0.50955(15) 0.5198(2) 0.0325(5) Uani 1 1 d . . . . .
H23 H 0.5893 0.5050 0.4797 0.039 Uiso 1 1 calc R U . . .
C24 C 0.65169(15) 0.48914(14) 0.6459(2) 0.0300(5) Uani 1 1 d . . . . .
C25 C 0.72734(15) 0.49462(14) 0.7052(2) 0.0305(5) Uani 1 1 d . . . . .
H25 H 0.7346 0.4812 0.7898 0.037 Uiso 1 1 calc R U . . .
C26 C 0.79258(15) 0.51995(15) 0.6396(2) 0.0300(5) Uani 1 1 d . . . . .
C27 C 0.78036(15) 0.54065(15) 0.5136(2) 0.0315(5) Uani 1 1 d . . . . .
H27 H 0.8239 0.5575 0.4688 0.038 Uiso 1 1 calc R U . . .
C28 C 0.58085(16) 0.46459(15) 0.7182(2) 0.0330(5) Uani 1 1 d . . . . .
C29 C 0.87575(15) 0.52452(16) 0.6984(2) 0.0327(5) Uani 1 1 d . . . . .
C30 C 0.89242(15) 0.54896(15) 0.8224(2) 0.0322(5) Uani 1 1 d . . . . .
C31 C 0.97253(17) 0.55027(19) 0.8664(3) 0.0436(7) Uani 1 1 d . . . . .
H31 H 0.9856 0.5655 0.9489 0.052 Uiso 1 1 calc R U . . .
C32 C 1.03305(17) 0.5291(2) 0.7885(3) 0.0519(8) Uani 1 1 d . . . . .
H32 H 1.0871 0.5300 0.8167 0.062 Uiso 1 1 calc R U . . .
C33 C 1.01069(18) 0.5067(2) 0.6687(3) 0.0542(8) Uani 1 1 d . . . . .
H33 H 1.0511 0.4925 0.6154 0.065 Uiso 1 1 calc R U . . .
C34 C 0.83056(15) 0.57391(15) 0.9112(2) 0.0318(5) Uani 1 1 d . . . . .
Co1 Co 0.74856(2) 0.62677(2) 0.08149(3) 0.03153(13) Uani 1 1 d . . . . .
N1 N 0.66757(13) 0.71631(14) 0.1110(2) 0.0382(5) Uani 1 1 d . . . . .
N2 N 0.55678(15) 0.78518(15) 0.1204(2) 0.0455(6) Uani 1 1 d . . . . .
N3 N -0.02882(14) 0.75774(16) 0.6751(2) 0.0459(6) Uani 1 1 d . . . . .
N4 N -0.15037(13) 0.79963(14) 0.6196(2) 0.0370(5) Uani 1 1 d . . . . .
N5 N 0.93444(14) 0.50395(17) 0.6236(2) 0.0468(6) Uani 1 1 d . . . . .
O1 O 0.75205(11) 0.58298(13) 0.26250(16) 0.0416(5) Uani 1 1 d . . . . .
O2 O 0.62114(11) 0.55896(13) 0.26775(17) 0.0445(5) Uani 1 1 d . . . . .
O3 O 0.51890(11) 0.44437(15) 0.64579(17) 0.0488(5) Uani 1 1 d . . . . .
H3A H 0.4783 0.4434 0.6870 0.073 Uiso 1 1 calc R U . . .
O4 O 0.58146(14) 0.46406(15) 0.83145(17) 0.0545(6) Uani 1 1 d . . . . .
O5 O 0.64445(14) 0.55993(14) 0.02117(19) 0.0568(6) Uani 1 1 d . . . . .
H5B H 0.6269 0.5318 0.0798 0.085 Uiso 1 1 d R U . . .
H5A H 0.6529 0.5321 -0.0430 0.085 Uiso 1 1 d R U . . .
O6 O 0.78357(12) 0.62860(12) 0.88469(17) 0.0412(5) Uani 1 1 d . . . . .
O7 O 0.83051(12) 0.53986(11) 1.01629(17) 0.0417(5) Uani 1 1 d . . . . .

loop_
_atom_site_aniso_label
_atom_site_aniso_U_11
_atom_site_aniso_U_22
_atom_site_aniso_U_33
_atom_site_aniso_U_23
_atom_site_aniso_U_13
_atom_site_aniso_U_12
C1 0.0393(15) 0.0565(18) 0.0368(14) -0.0078(13) -0.0018(12) 0.0014(13)
C2 0.0447(17) 0.0524(18) 0.0509(18) -0.0159(14) 0.0026(13) -0.0081(14)
C3 0.068(2) 0.0439(17) 0.0508(18) -0.0120(14) 0.0147(16) -0.0016(15)
C4 0.058(2) 0.081(3) 0.066(2) 0.028(2) 0.0166(17) 0.0304(19)
C5 0.0445(17) 0.058(2) 0.060(2) 0.0158(16) 0.0086(15) 0.0186(15)
C6 0.058(2) 0.0512(19) 0.0573(19) -0.0029(15) 0.0046(16) 0.0172(15)
C7 0.0513(18) 0.0390(16) 0.0603(19) -0.0002(14) 0.0007(15) 0.0047(13)
C8 0.0339(14) 0.0369(14) 0.0573(18) -0.0013(13) 0.0007(12) 0.0056(11)
C9 0.072(2) 0.0414(17) 0.094(3) -0.0122(18) 0.035(2) -0.0060(16)
C10 0.072(3) 0.0427(19) 0.111(3) 0.0037(19) 0.042(2) -0.0028(17)
C11 0.0290(13) 0.0401(15) 0.0550(17) -0.0010(13) -0.0028(12) 0.0022(11)
C12 0.0377(15) 0.0406(16) 0.074(2) 0.0017(15) 0.0067(15) 0.0031(12)
C13 0.0372(16) 0.0502(18) 0.081(2) 0.0119(17) 0.0049(15) 0.0010(13)
C14 0.0247(13) 0.068(2) 0.0574(19) 0.0061(16) -0.0034(12) 0.0063(13)
C15 0.0372(16) 0.0540(19) 0.067(2) -0.0039(16) -0.0016(14) 0.0137(14)
C16 0.0410(16) 0.0395(15) 0.0616(19) 0.0017(14) 0.0006(14) 0.0061(12)
C17 0.0317(15) 0.094(3) 0.059(2) 0.0144(19) -0.0020(14) 0.0098(16)
C18 0.0347(14) 0.0558(17) 0.0372(14) -0.0007(13) 0.0029(11) 0.0069(13)
C19 0.0429(17) 0.0519(19) 0.087(3) -0.0108(18) 0.0022(17) 0.0142(15)
C20 0.0375(16) 0.0518(18) 0.074(2) -0.0149(16) -0.0042(15) 0.0046(13)
C21 0.0332(13) 0.0447(14) 0.0225(12) 0.0009(10) 0.0033(10) -0.0053(11)
C22 0.0327(13) 0.0415(14) 0.0189(11) 0.0009(10) 0.0021(9) -0.0042(10)
C23 0.0285(12) 0.0446(14) 0.0240(12) 0.0022(10) -0.0008(9) -0.0057(10)
C24 0.0329(13) 0.0353(13) 0.0222(11) -0.0001(9) 0.0041(9) -0.0041(10)
C25 0.0365(13) 0.0353(13) 0.0197(11) 0.0008(9) 0.0014(9) -0.0017(10)
C26 0.0291(12) 0.0374(13) 0.0233(11) -0.0025(10) 0.0002(9) 0.0005(10)
C27 0.0304(12) 0.0420(14) 0.0227(11) -0.0011(10) 0.0067(9) -0.0051(10)
C28 0.0343(13) 0.0393(14) 0.0258(12) 0.0005(10) 0.0035(10) -0.0070(11)
C29 0.0288(12) 0.0439(14) 0.0253(12) 0.0027(10) 0.0018(9) 0.0015(10)
C30 0.0297(12) 0.0422(14) 0.0245(12) 0.0036(10) -0.0012(9) 0.0007(10)
C31 0.0358(14) 0.0639(19) 0.0305(14) 0.0040(13) -0.0062(11) 0.0002(13)
C32 0.0262(13) 0.082(2) 0.0464(17) 0.0120(16) -0.0042(12) 0.0057(14)
C33 0.0325(15) 0.088(2) 0.0428(16) 0.0006(16) 0.0088(12) 0.0154(15)
C34 0.0322(13) 0.0407(14) 0.0222(11) -0.0013(10) -0.0033(9) -0.0027(11)
Co1 0.02826(19) 0.0416(2) 0.02489(19) 0.00050(13) 0.00268(13) -0.00353(14)
N1 0.0307(11) 0.0469(13) 0.0369(12) -0.0075(10) 0.0019(9) -0.0027(10)
N2 0.0427(13) 0.0522(14) 0.0426(13) 0.0075(11) 0.0117(11) 0.0097(11)
N3 0.0279(11) 0.0604(16) 0.0495(14) 0.0072(12) 0.0045(10) 0.0064(11)
N4 0.0306(11) 0.0446(13) 0.0361(12) 0.0021(10) 0.0043(9) 0.0058(9)
N5 0.0342(12) 0.0750(18) 0.0316(12) -0.0042(12) 0.0041(10) 0.0101(12)
O1 0.0300(9) 0.0707(14) 0.0243(9) 0.0094(9) 0.0037(7) -0.0086(9)
O2 0.0301(10) 0.0776(14) 0.0257(9) 0.0099(9) -0.0009(7) -0.0135(9)
O3 0.0295(10) 0.0891(16) 0.0280(9) 0.0021(10) 0.0046(7) -0.0156(10)
O4 0.0571(13) 0.0843(16) 0.0226(10) -0.0042(10) 0.0068(9) -0.0327(12)
O5 0.0605(14) 0.0760(15) 0.0348(11) -0.0176(10) 0.0117(10) -0.0296(12)
O6 0.0428(11) 0.0523(12) 0.0284(9) 0.0018(8) -0.0002(8) 0.0134(9)
O7 0.0506(12) 0.0463(11) 0.0286(9) 0.0049(8) 0.0064(8) 0.0070(9)

loop_
_atom_type_symbol
_atom_type_description
_atom_type_scat_dispersion_real
_atom_type_scat_dispersion_imag
_atom_type_scat_source
C C 0.0033 0.0016 'International Tables Vol C Tables 4.2.6.8 and 6.1.1.4'
H H 0.0000 0.0000 'International Tables Vol C Tables 4.2.6.8 and 6.1.1.4'
N N 0.0061 0.0033 'International Tables Vol C Tables 4.2.6.8 and 6.1.1.4'
O O 0.0106 0.0060 'International Tables Vol C Tables 4.2.6.8 and 6.1.1.4'
Co Co 0.3494 0.9721 'International Tables Vol C Tables 4.2.6.8 and 6.1.1.4'

loop_
_geom_angle_atom_site_label_1
_geom_angle_atom_site_label_2
_geom_angle_atom_site_label_3
_geom_angle
_geom_angle_site_symmetry_1
_geom_angle_site_symmetry_3
_geom_angle_publ_flag
N1 C1 N2 112.1(3) . . ?
N1 C1 H1 123.9 . . ?
N2 C1 H1 123.9 . . ?
C3 C2 N1 110.0(3) . . ?
C3 C2 H2 125.0 . . ?
N1 C2 H2 125.0 . . ?
C2 C3 N2 106.4(3) . . ?
C2 C3 H3 126.8 . . ?
N2 C3 H3 126.8 . . ?
N2 C4 C5 113.9(3) . . ?
N2 C4 H4A 108.8 . . ?
C5 C4 H4A 108.8 . . ?
N2 C4 H4B 108.8 . . ?
C5 C4 H4B 108.8 . . ?
H4A C4 H4B 107.7 . . ?
C10 C5 C6 117.5(3) . . ?
C10 C5 C4 121.1(3) . . ?
C6 C5 C4 121.4(3) . . ?
C7 C6 C5 121.2(3) . . ?
C7 C6 H6 119.4 . . ?
C5 C6 H6 119.4 . . ?
C6 C7 C8 121.6(3) . . ?
C6 C7 H7 119.2 . . ?
C8 C7 H7 119.2 . . ?
C9 C8 C7 116.7(3) . . ?
C9 C8 C11 121.4(3) . . ?
C7 C8 C11 121.9(3) . . ?
C10 C9 C8 121.6(3) . . ?
C10 C9 H9 119.2 . . ?
C8 C9 H9 119.2 . . ?
C5 C10 C9 121.5(3) . . ?
C5 C10 H10 119.3 . . ?
C9 C10 H10 119.3 . . ?
C16 C11 C12 117.3(3) . . ?
C16 C11 C8 121.1(3) . . ?
C12 C11 C8 121.6(3) . . ?
C13 C12 C11 121.3(3) . . ?
C13 C12 H12 119.4 . . ?
C11 C12 H12 119.4 . . ?
C14 C13 C12 120.6(3) . . ?
C14 C13 H13 119.7 . . ?
C12 C13 H13 119.7 . . ?
C15 C14 C13 118.5(3) . . ?
C15 C14 C17 120.8(3) . . ?
C13 C14 C17 120.8(3) . . ?
C14 C15 C16 121.2(3) . . ?
C14 C15 H15 119.4 . . ?
C16 C15 H15 119.4 . . ?
C15 C16 C11 121.1(3) . . ?
C15 C16 H16 119.5 . . ?
C11 C16 H16 119.5 . . ?
N3 C17 C14 111.2(3) . . ?
N3 C17 H17A 109.4 . . ?
C14 C17 H17A 109.4 . . ?
N3 C17 H17B 109.4 . . ?
C14 C17 H17B 109.4 . . ?
H17A C17 H17B 108.0 . . ?
N4 C18 N3 112.1(3) . . ?
N4 C18 H18 123.9 . . ?
N3 C18 H18 123.9 . . ?
C20 C19 N3 106.5(3) . . ?
C20 C19 H19 126.7 . . ?
N3 C19 H19 126.7 . . ?
C19 C20 N4 109.6(3) . . ?
C19 C20 H20 125.2 . . ?
N4 C20 H20 125.2 . . ?
O1 C21 O2 124.2(2) . . ?
O1 C21 C22 117.0(2) . . ?
O2 C21 C22 118.8(2) . . ?
C23 C22 C27 119.3(2) . . ?
C23 C22 C21 120.2(2) . . ?
C27 C22 C21 120.6(2) . . ?
C22 C23 C24 120.1(2) . . ?
C22 C23 H23 119.9 . . ?
C24 C23 H23 119.9 . . ?
C25 C24 C23 120.1(2) . . ?
C25 C24 C28 120.3(2) . . ?
C23 C24 C28 119.5(2) . . ?
C24 C25 C26 120.5(2) . . ?
C24 C25 H25 119.8 . . ?
C26 C25 H25 119.8 . . ?
C25 C26 C27 119.0(2) . . ?
C25 C26 C29 122.4(2) . . ?
C27 C26 C29 118.6(2) . . ?
C22 C27 C26 121.0(2) . . ?
C22 C27 H27 119.5 . . ?
C26 C27 H27 119.5 . . ?
O4 C28 O3 123.9(2) . . ?
O4 C28 C24 123.2(2) . . ?
O3 C28 C24 112.9(2) . . ?
N5 C29 C30 121.7(2) . . ?
N5 C29 C26 115.0(2) . . ?
C30 C29 C26 123.2(2) . . ?
C31 C30 C29 117.7(2) . . ?
C31 C30 C34 117.3(2) . . ?
C29 C30 C34 125.0(2) . . ?
C32 C31 C30 120.4(3) . . ?
C32 C31 H31 119.8 . . ?
C30 C31 H31 119.8 . . ?
C33 C32 C31 117.5(3) . . ?
C33 C32 H32 121.2 . . ?
C31 C32 H32 121.2 . . ?
N5 C33 C32 123.8(3) . . ?
N5 C33 H33 118.1 . . ?
C32 C33 H33 118.1 . . ?
O6 C34 O7 121.6(2) . . ?
O6 C34 C30 121.1(2) . . ?
O7 C34 C30 117.2(2) . . ?
O6 C34 Co1 62.01(14) . 1_556 ?
O7 C34 Co1 60.11(13) . 1_556 ?
C30 C34 Co1 169.49(18) . 1_556 ?
O1 Co1 N1 96.80(9) . . ?
O1 Co1 N4 93.10(8) . 4_675 ?
N1 Co1 N4 92.24(9) . 4_675 ?
O1 Co1 O5 93.92(8) . . ?
N1 Co1 O5 85.76(10) . . ?
N4 Co1 O5 172.88(9) 4_675 . ?
O1 Co1 O7 93.29(8) . 1_554 ?
N1 Co1 O7 169.85(8) . 1_554 ?
N4 Co1 O7 88.32(9) 4_675 1_554 ?
O5 Co1 O7 92.45(9) . 1_554 ?
O1 Co1 O6 153.56(8) . 1_554 ?
N1 Co1 O6 109.64(8) . 1_554 ?
N4 Co1 O6 85.99(8) 4_675 1_554 ?
O5 Co1 O6 88.25(8) . 1_554 ?
O7 Co1 O6 60.28(7) 1_554 1_554 ?
O1 Co1 C34 123.59(9) . 1_554 ?
N1 Co1 C34 139.57(9) . 1_554 ?
N4 Co1 C34 84.39(9) 4_675 1_554 ?
O5 Co1 C34 92.70(9) . 1_554 ?
O7 Co1 C34 30.45(8) 1_554 1_554 ?
O6 Co1 C34 30.00(8) 1_554 1_554 ?
C1 N1 C2 105.1(2) . . ?
C1 N1 Co1 130.1(2) . . ?
C2 N1 Co1 124.1(2) . . ?
C1 N2 C3 106.4(3) . . ?
C1 N2 C4 126.8(3) . . ?
C3 N2 C4 126.7(3) . . ?
C18 N3 C19 106.4(3) . . ?
C18 N3 C17 127.6(3) . . ?
C19 N3 C17 125.9(3) . . ?
C18 N4 C20 105.3(2) . . ?
C18 N4 Co1 129.5(2) . 4_476 ?
C20 N4 Co1 124.3(2) . 4_476 ?
C29 N5 C33 118.9(2) . . ?
C21 O1 Co1 124.19(17) . . ?
C28 O3 H3A 109.5 . . ?
Co1 O5 H5B 112.6 . . ?
Co1 O5 H5A 112.3 . . ?
H5B O5 H5A 110.1 . . ?
C34 O6 Co1 87.99(15) . 1_556 ?
C34 O7 Co1 89.45(16) . 1_556 ?

loop_
_geom_bond_atom_site_label_1
_geom_bond_atom_site_label_2
_geom_bond_distance
_geom_bond_site_symmetry_2
_geom_bond_publ_flag
C1 N1 1.309(4) . ?
C1 N2 1.331(4) . ?
C1 H1 0.9300 . ?
C2 C3 1.338(5) . ?
C2 N1 1.364(4) . ?
C2 H2 0.9300 . ?
C3 N2 1.368(4) . ?
C3 H3 0.9300 . ?
C4 N2 1.459(4) . ?
C4 C5 1.505(5) . ?
C4 H4A 0.9700 . ?
C4 H4B 0.9700 . ?
C5 C10 1.369(5) . ?
C5 C6 1.381(5) . ?
C6 C7 1.376(5) . ?
C6 H6 0.9300 . ?
C7 C8 1.384(4) . ?
C7 H7 0.9300 . ?
C8 C9 1.382(5) . ?
C8 C11 1.481(4) . ?
C9 C10 1.376(5) . ?
C9 H9 0.9300 . ?
C10 H10 0.9300 . ?
C11 C16 1.392(4) . ?
C11 C12 1.390(4) . ?
C12 C13 1.385(5) . ?
C12 H12 0.9300 . ?
C13 C14 1.378(5) . ?
C13 H13 0.9300 . ?
C14 C15 1.377(5) . ?
C14 C17 1.506(5) . ?
C15 C16 1.376(5) . ?
C15 H15 0.9300 . ?
C16 H16 0.9300 . ?
C17 N3 1.468(4) . ?
C17 H17A 0.9700 . ?
C17 H17B 0.9700 . ?
C18 N4 1.297(4) . ?
C18 N3 1.344(4) . ?
C18 H18 0.9300 . ?
C19 C20 1.346(5) . ?
C19 N3 1.356(5) . ?
C19 H19 0.9300 . ?
C20 N4 1.369(4) . ?
C20 H20 0.9300 . ?
C21 O1 1.246(3) . ?
C21 O2 1.255(3) . ?
C21 C22 1.511(3) . ?
C22 C23 1.382(3) . ?
C22 C27 1.384(4) . ?
C23 C24 1.389(3) . ?
C23 H23 0.9300 . ?
C24 C25 1.377(4) . ?
C24 C28 1.494(3) . ?
C25 C26 1.384(3) . ?
C25 H25 0.9300 . ?
C26 C27 1.390(3) . ?
C26 C29 1.487(3) . ?
C27 H27 0.9300 . ?
C28 O4 1.202(3) . ?
C28 O3 1.299(3) . ?
C29 N5 1.333(3) . ?
C29 C30 1.396(4) . ?
C30 C31 1.385(4) . ?
C30 C34 1.490(4) . ?
C31 C32 1.379(4) . ?
C31 H31 0.9300 . ?
C32 C33 1.363(5) . ?
C32 H32 0.9300 . ?
C33 N5 1.329(4) . ?
C33 H33 0.9300 . ?
C34 O6 1.244(3) . ?
C34 O7 1.260(3) . ?
C34 Co1 2.486(3) 1_556 ?
Co1 O1 2.0626(19) . ?
Co1 N1 2.075(2) . ?
Co1 N4 2.121(2) 4_675 ?
Co1 O5 2.143(2) . ?
Co1 O7 2.155(2) 1_554 ?
Co1 O6 2.197(2) 1_554 ?
Co1 C34 2.486(3) 1_554 ?
N4 Co1 2.121(2) 4_476 ?
O3 H3A 0.8200 . ?
O5 H5B 0.8501 . ?
O5 H5A 0.8500 . ?
O6 Co1 2.197(2) 1_556 ?
O7 Co1 2.155(2) 1_556 ?

loop_
_geom_hbond_atom_site_label_D
_geom_hbond_atom_site_label_H
_geom_hbond_atom_site_label_A
_geom_hbond_distance_DH
_geom_hbond_distance_HA
_geom_hbond_distance_DA
_geom_hbond_angle_DHA
_geom_hbond_site_symmetry_A
C2 H2 O6 0.93 2.31 3.066(4) 138.8 4_575
C4 H4B O3 0.97 2.64 3.347(4) 130.4 2_655
C32 H32 O7 0.93 2.49 3.217(4) 134.9 3_767
O3 H3A O2 0.82 1.74 2.537(3) 163.7 3_666
O5 H5B O2 0.85 2.06 2.666(3) 128.0 .
O5 H5A O4 0.85 2.10 2.767(3) 135.6 1_554
C33 H33 N5 0.93 2.56 3.282(4) 134.6 3_766

loop_
_geom_torsion_atom_site_label_1
_geom_torsion_atom_site_label_2
_geom_torsion_atom_site_label_3
_geom_torsion_atom_site_label_4
_geom_torsion
_geom_torsion_site_symmetry_1
_geom_torsion_site_symmetry_2
_geom_torsion_site_symmetry_3
_geom_torsion_site_symmetry_4
_geom_torsion_publ_flag
N1 C2 C3 N2 -0.8(4) . . . . ?
N2 C4 C5 C10 101.9(4) . . . . ?
N2 C4 C5 C6 -81.0(5) . . . . ?
C10 C5 C6 C7 2.1(5) . . . . ?
C4 C5 C6 C7 -175.2(3) . . . . ?
C5 C6 C7 C8 -0.8(5) . . . . ?
C6 C7 C8 C9 -1.3(5) . . . . ?
C6 C7 C8 C11 177.7(3) . . . . ?
C7 C8 C9 C10 2.3(6) . . . . ?
C11 C8 C9 C10 -176.8(4) . . . . ?
C6 C5 C10 C9 -1.2(6) . . . . ?
C4 C5 C10 C9 176.1(4) . . . . ?
C8 C9 C10 C5 -1.0(7) . . . . ?
C9 C8 C11 C16 24.6(5) . . . . ?
C7 C8 C11 C16 -154.4(3) . . . . ?
C9 C8 C11 C12 -154.4(4) . . . . ?
C7 C8 C11 C12 26.6(5) . . . . ?
C16 C11 C12 C13 -1.2(5) . . . . ?
C8 C11 C12 C13 177.9(3) . . . . ?
C11 C12 C13 C14 0.8(5) . . . . ?
C12 C13 C14 C15 -0.3(5) . . . . ?
C12 C13 C14 C17 179.5(3) . . . . ?
C13 C14 C15 C16 0.3(5) . . . . ?
C17 C14 C15 C16 -179.5(3) . . . . ?
C14 C15 C16 C11 -0.8(5) . . . . ?
C12 C11 C16 C15 1.2(5) . . . . ?
C8 C11 C16 C15 -177.9(3) . . . . ?
C15 C14 C17 N3 76.9(4) . . . . ?
C13 C14 C17 N3 -102.9(4) . . . . ?
N3 C19 C20 N4 0.0(4) . . . . ?
O1 C21 C22 C23 -177.9(3) . . . . ?
O2 C21 C22 C23 2.0(4) . . . . ?
O1 C21 C22 C27 2.1(4) . . . . ?
O2 C21 C22 C27 -178.0(3) . . . . ?
C27 C22 C23 C24 2.1(4) . . . . ?
C21 C22 C23 C24 -177.9(2) . . . . ?
C22 C23 C24 C25 -1.0(4) . . . . ?
C22 C23 C24 C28 176.3(2) . . . . ?
C23 C24 C25 C26 -0.4(4) . . . . ?
C28 C24 C25 C26 -177.7(2) . . . . ?
C24 C25 C26 C27 0.8(4) . . . . ?
C24 C25 C26 C29 -178.1(2) . . . . ?
C23 C22 C27 C26 -1.8(4) . . . . ?
C21 C22 C27 C26 178.3(2) . . . . ?
C25 C26 C27 C22 0.3(4) . . . . ?
C29 C26 C27 C22 179.2(2) . . . . ?
C25 C24 C28 O4 15.7(4) . . . . ?
C23 C24 C28 O4 -161.6(3) . . . . ?
C25 C24 C28 O3 -164.6(2) . . . . ?
C23 C24 C28 O3 18.1(4) . . . . ?
C25 C26 C29 N5 141.6(3) . . . . ?
C27 C26 C29 N5 -37.2(4) . . . . ?
C25 C26 C29 C30 -38.8(4) . . . . ?
C27 C26 C29 C30 142.3(3) . . . . ?
N5 C29 C30 C31 -0.8(4) . . . . ?
C26 C29 C30 C31 179.7(3) . . . . ?
N5 C29 C30 C34 179.1(3) . . . . ?
C26 C29 C30 C34 -0.4(4) . . . . ?
C29 C30 C31 C32 0.9(4) . . . . ?
C34 C30 C31 C32 -179.0(3) . . . . ?
C30 C31 C32 C33 -0.4(5) . . . . ?
C31 C32 C33 N5 -0.3(6) . . . . ?
C31 C30 C34 O6 122.2(3) . . . . ?
C29 C30 C34 O6 -57.7(4) . . . . ?
C31 C30 C34 O7 -54.5(4) . . . . ?
C29 C30 C34 O7 125.6(3) . . . . ?
C31 C30 C34 Co1 18.1(12) . . . 1_556 ?
C29 C30 C34 Co1 -161.8(9) . . . 1_556 ?
N2 C1 N1 C2 -0.7(3) . . . . ?
N2 C1 N1 Co1 170.10(19) . . . . ?
C3 C2 N1 C1 1.0(4) . . . . ?
C3 C2 N1 Co1 -170.6(2) . . . . ?
N1 C1 N2 C3 0.2(4) . . . . ?
N1 C1 N2 C4 177.8(3) . . . . ?
C2 C3 N2 C1 0.4(4) . . . . ?
C2 C3 N2 C4 -177.2(3) . . . . ?
C5 C4 N2 C1 115.3(4) . . . . ?
C5 C4 N2 C3 -67.6(5) . . . . ?
N4 C18 N3 C19 0.1(4) . . . . ?
N4 C18 N3 C17 177.2(3) . . . . ?
C20 C19 N3 C18 -0.1(4) . . . . ?
C20 C19 N3 C17 -177.2(3) . . . . ?
C14 C17 N3 C18 -117.2(4) . . . . ?
C14 C17 N3 C19 59.3(5) . . . . ?
N3 C18 N4 C20 -0.1(3) . . . . ?
N3 C18 N4 Co1 -168.79(19) . . . 4_476 ?
C19 C20 N4 C18 0.1(4) . . . . ?
C19 C20 N4 Co1 169.5(2) . . . 4_476 ?
C30 C29 N5 C33 0.2(5) . . . . ?
C26 C29 N5 C33 179.7(3) . . . . ?
C32 C33 N5 C29 0.4(5) . . . . ?
O2 C21 O1 Co1 4.7(4) . . . . ?
C22 C21 O1 Co1 -175.43(17) . . . . ?
O7 C34 O6 Co1 8.1(3) . . . 1_556 ?
C30 C34 O6 Co1 -168.4(2) . . . 1_556 ?
O6 C34 O7 Co1 -8.3(3) . . . 1_556 ?
C30 C34 O7 Co1 168.4(2) . . . 1_556 ?
